data_4518089
loop_
_publ_author_name
'Yuan, Penghui'
'Yang, Dezhi'
'Wang, Ruonan'
'Gong, Ningbo'
'Zhang, Li'
'Lu, Yang'
'Du, Guanhua'

_publ_section_title
;
 Characterization of a New Solvatomorph of Drospirenone by
 Thermogravimetry--Mass Spectrometry Combined with Other Solid-State
 Analysis Methods
;
_journal_name_full 'ACS Omega'
_journal_paper_doi 10.1021/acsomega.0c03531
_journal_year 2020
_chemical_absolute_configuration ad
_chemical_formula_moiety 'C24 H30 O3'
_chemical_formula_sum 'C24 H30 O3'
_chemical_formula_weight 366.48
_space_group_crystal_system orthorhombic
_space_group_IT_number 19
_space_group_name_Hall 'P 2ac 2ab'
_space_group_name_H-M_alt 'P 21 21 21'
_atom_sites_solution_hydrogens mixed
_atom_sites_solution_primary direct
_audit_creation_date 2019-06-17
_audit_creation_method
;
Olex2 1.2
(compiled 2018.05.29 svn.r3508 for OlexSys, GUI svn.r5506)
;
_audit_update_record
;
????
;
_cell_angle_alpha 90
_cell_angle_beta 90
_cell_angle_gamma 90
_cell_formula_units_Z 4
_cell_length_a 12.220(4)
_cell_length_b 12.600(5)
_cell_length_c 12.894(4)
_cell_measurement_reflns_used 1648
_cell_measurement_temperature 293(2)
_cell_measurement_theta_max 71.9
_cell_measurement_theta_min 27.1
_cell_volume 1985.3(12)
_computing_cell_refinement 'CrystalClear (Rigaku Inc., 2008)'
_computing_data_collection 'CrystalClear (Rigaku Inc., 2008)'
_computing_data_reduction 'CrystalClear (Rigaku Inc., 2008)'
_computing_molecular_graphics 'Olex2 (Dolomanov et al., 2009)'
_computing_publication_material 'Olex2 (Dolomanov et al., 2009)'
_computing_structure_refinement 'ShelXL (Sheldrick, 2015)'
_computing_structure_solution ' SHELXL-2018/3 (Sheldrick, 2018)'
_diffrn_ambient_temperature 293(2)
_diffrn_detector_area_resol_mean 0
_diffrn_measured_fraction_theta_full 0.997
_diffrn_measured_fraction_theta_max 0.989
_diffrn_measurement_device_type 'MicroMax 002+'
_diffrn_measurement_method \f\k
_diffrn_radiation_type CuK\a
_diffrn_radiation_wavelength 1.54178
_diffrn_reflns_av_R_equivalents 0.0432
_diffrn_reflns_av_unetI/netI 0.0418
_diffrn_reflns_Laue_measured_fraction_full 0.997
_diffrn_reflns_Laue_measured_fraction_max 0.989
_diffrn_reflns_limit_h_max 11
_diffrn_reflns_limit_h_min -15
_diffrn_reflns_limit_k_max 12
_diffrn_reflns_limit_k_min -15
_diffrn_reflns_limit_l_max 12
_diffrn_reflns_limit_l_min -15
_diffrn_reflns_number 10399
_diffrn_reflns_point_group_measured_fraction_full 0.987
_diffrn_reflns_point_group_measured_fraction_max 0.966
_diffrn_reflns_theta_full 67.679
_diffrn_reflns_theta_max 72.354
_diffrn_reflns_theta_min 4.907
_diffrn_source 'fine-focus sealed tube'
_exptl_absorpt_coefficient_mu 0.622
_exptl_absorpt_correction_T_max 1.000
_exptl_absorpt_correction_T_min 0.619
_exptl_absorpt_correction_type multi-scan
_exptl_crystal_colour Colorless
_exptl_crystal_density_diffrn 1.226
_exptl_crystal_description Unknown
_exptl_crystal_F_000 792
_exptl_crystal_size_max 0.666
_exptl_crystal_size_mid 0.312
_exptl_crystal_size_min 0.24
_refine_diff_density_max 0.122
_refine_diff_density_min -0.134
_refine_diff_density_rms 0.030
_refine_ls_abs_structure_details
;
 Flack x determined using 1209 quotients [(I+)-(I-)]/[(I+)+(I-)]
 (Parsons and Flack (2004), Acta Cryst. A60, s61).
;
_refine_ls_abs_structure_Flack 0.09(13)
_refine_ls_extinction_coef 0.0040(6)
_refine_ls_extinction_expression Fc^*^=kFc[1+0.001xFc^2^\l^3^/sin(2\q)]^-1/4^
_refine_ls_extinction_method SHELXL
_refine_ls_goodness_of_fit_ref 1.016
_refine_ls_hydrogen_treatment mixed
_refine_ls_matrix_type full
_refine_ls_number_parameters 247
_refine_ls_number_reflns 3785
_refine_ls_number_restraints 0
_refine_ls_restrained_S_all 1.016
_refine_ls_R_factor_all 0.0398
_refine_ls_R_factor_gt 0.0355
_refine_ls_shift/su_max 0.000
_refine_ls_shift/su_mean 0.000
_refine_ls_structure_factor_coef Fsqd
_refine_ls_weighting_details
;
 w=1/[\s^2^(Fo^2^)+(0.0618P)^2^]
 where P=(Fo^2^+2Fc^2^)/3
;
_refine_ls_weighting_scheme calc
_refine_ls_wR_factor_gt 0.0946
_refine_ls_wR_factor_ref 0.0987
_reflns_Friedel_coverage 0.716
_reflns_Friedel_fraction_full 0.973
_reflns_Friedel_fraction_max 0.935
_reflns_number_gt 3305
_reflns_number_total 3785
_reflns_threshold_expression 'I > 2\s(I)'
_cod_data_source_file ao0c03531_si_001.cif
_cod_data_source_block 6042
_cod_original_cell_volume 1985.2(11)
_cod_database_code 4518089
_shelxl_version_number 2013-2
_shelx_space_group_comment
;
The symmetry employed for this shelxl refinement is uniquely defined
by the following loop, which should always be used as a source of
symmetry information in preference to the above space-group names.
They are only intended as comments.
;
_shelx_estimated_absorpt_t_max 0.865
_shelx_estimated_absorpt_t_min 0.682
_olex2_refinement_description
;
1. Fixed Uiso
 At 1.2 times of:
  All C(H) groups, All C(H,H) groups
 At 1.5 times of:
  All C(H,H,H) groups
2.a Ternary CH refined with riding coordinates:
 C6(H6), C7(H7), C8(H8), C9(H9), C14(H14), C15(H15), C16(H16)
2.b Secondary CH2 refined with riding coordinates:
 C1(H1A,H1B), C2(H2A,H2B), C11(H11A,H11B), C12(H12A,H12B), C20(H20A,H20B),
 C21(H21A,H21B), C22(H22A,H22B), C23(H23A,H23B)
2.c Aromatic/amide H refined with riding coordinates:
 C4(H4)
2.d Idealised Me refined as rotating group:
 C18(H18A,H18B,H18C), C19(H19A,H19B,H19C)
;
_olex2_submission_special_instructions 'No special instructions were received'

loop_
_space_group_symop_operation_xyz
'x, y, z'
'-x+1/2, -y, z+1/2'
'x+1/2, -y+1/2, -z'
'-x, y+1/2, -z+1/2'

loop_
_atom_site_label
_atom_site_type_symbol
_atom_site_fract_x
_atom_site_fract_y
_atom_site_fract_z
_atom_site_U_iso_or_equiv
_atom_site_adp_type
_atom_site_occupancy
_atom_site_site_symmetry_order
_atom_site_calc_flag
_atom_site_refinement_flags_posn
_atom_site_refinement_flags_adp
_atom_site_refinement_flags_occupancy
_atom_site_disorder_assembly
_atom_site_disorder_group
C1 C -0.27229(16) -0.60897(17) -0.00511(16) 0.0464(4) Uani 1 1 d . . . . .
H1A H -0.3026 -0.6362 -0.0694 0.056 Uiso 1 1 calc R . . . .
H1B H -0.2435 -0.5387 -0.0190 0.056 Uiso 1 1 calc R . . . .
C2 C -0.17858(19) -0.6804(2) 0.0284(2) 0.0613(6) Uani 1 1 d . . . . .
H2A H -0.2030 -0.7537 0.0268 0.074 Uiso 1 1 calc R . . . .
H2B H -0.1190 -0.6733 -0.0208 0.074 Uiso 1 1 calc R . . . .
C3 C -0.13743(18) -0.6555(2) 0.1339(2) 0.0637(6) Uani 1 1 d . . . . .
C4 C -0.20994(17) -0.59691(17) 0.20217(17) 0.0501(5) Uani 1 1 d . . . . .
H4 H -0.1824 -0.5750 0.2659 0.060 Uiso 1 1 calc R . . . .
C5 C -0.31443(16) -0.57201(15) 0.17959(15) 0.0402(4) Uani 1 1 d . . . . .
C6 C -0.37839(17) -0.51212(18) 0.25663(15) 0.0488(5) Uani 1 1 d . . . . .
H6 H -0.3341 -0.4677 0.3028 0.059 Uiso 1 1 calc R . . . .
C7 C -0.48861(17) -0.46517(19) 0.22926(16) 0.0508(5) Uani 1 1 d . . . . .
H7 H -0.5037 -0.3949 0.2586 0.061 Uiso 1 1 calc R . . . .
C8 C -0.53417(15) -0.48478(16) 0.12118(14) 0.0412(4) Uani 1 1 d . . . . .
H8 H -0.5843 -0.5455 0.1231 0.049 Uiso 1 1 calc R . . . .
C9 C -0.44146(15) -0.50722(14) 0.04256(14) 0.0378(4) Uani 1 1 d . . . . .
H9 H -0.3957 -0.4434 0.0420 0.045 Uiso 1 1 calc R . . . .
C10 C -0.36488(14) -0.59958(14) 0.07515(14) 0.0377(4) Uani 1 1 d . . . . .
C11 C -0.48630(17) -0.51859(17) -0.06815(15) 0.0460(4) Uani 1 1 d . . . . .
H11A H -0.4257 -0.5293 -0.1155 0.055 Uiso 1 1 calc R . . . .
H11B H -0.5327 -0.5809 -0.0715 0.055 Uiso 1 1 calc R . . . .
C12 C -0.55209(18) -0.42154(17) -0.10329(16) 0.0470(5) Uani 1 1 d . . . . .
H12A H -0.5049 -0.3597 -0.1053 0.056 Uiso 1 1 calc R . . . .
H12B H -0.5806 -0.4334 -0.1725 0.056 Uiso 1 1 calc R . . . .
C13 C -0.64676(16) -0.40214(15) -0.02777(15) 0.0432(4) Uani 1 1 d . . . . .
C14 C -0.59539(16) -0.38692(16) 0.08095(15) 0.0453(4) Uani 1 1 d . . . . .
H14 H -0.5380 -0.3337 0.0703 0.054 Uiso 1 1 calc R . . . .
C15 C -0.6814(2) -0.3299(2) 0.1454(2) 0.0639(6) Uani 1 1 d . . . . .
H15 H -0.6567 -0.2906 0.2067 0.077 Uiso 1 1 calc R . . . .
C16 C -0.7538(2) -0.2721(2) 0.06785(19) 0.0690(7) Uani 1 1 d . . . . .
H16 H -0.7733 -0.1984 0.0836 0.083 Uiso 1 1 calc R . . . .
C17 C -0.70919(17) -0.29502(18) -0.03811(17) 0.0510(5) Uani 1 1 d . . . . .
C18 C -0.72661(18) -0.49667(18) -0.03994(19) 0.0564(5) Uani 1 1 d . . . . .
H18A H -0.7165 -0.5453 0.0165 0.085 Uiso 1 1 calc GR . . . .
H18B H -0.7123 -0.5324 -0.1043 0.085 Uiso 1 1 calc GR . . . .
H18C H -0.8006 -0.4710 -0.0396 0.085 Uiso 1 1 calc GR . . . .
C19 C -0.42570(17) -0.70625(16) 0.08108(17) 0.0489(5) Uani 1 1 d . . . . .
H19A H -0.3771 -0.7599 0.1071 0.073 Uiso 1 1 calc GR . . . .
H19B H -0.4506 -0.7259 0.0131 0.073 Uiso 1 1 calc GR . . . .
H19C H -0.4874 -0.6996 0.1267 0.073 Uiso 1 1 calc GR . . . .
C20 C -0.48314(19) -0.5538(2) 0.30555(17) 0.0632(6) Uani 1 1 d . . . . .
H20A H -0.5092 -0.6229 0.2836 0.076 Uiso 1 1 calc R . . . .
H20B H -0.4964 -0.5371 0.3779 0.076 Uiso 1 1 calc R . . . .
C21 C -0.8001(2) -0.3576(3) 0.1380(2) 0.0802(9) Uani 1 1 d . . . . .
H21A H -0.8476 -0.3354 0.1943 0.096 Uiso 1 1 calc R . . . .
H21B H -0.8192 -0.4251 0.1067 0.096 Uiso 1 1 calc R . . . .
C22 C -0.6402(2) -0.20149(17) -0.0778(2) 0.0610(6) Uani 1 1 d . . . . .
H22A H -0.6653 -0.1351 -0.0481 0.073 Uiso 1 1 calc R . . . .
H22B H -0.5636 -0.2112 -0.0607 0.073 Uiso 1 1 calc R . . . .
C23 C -0.6575(2) -0.20298(19) -0.1938(2) 0.0616(6) Uani 1 1 d . . . . .
H23A H -0.6594 -0.1315 -0.2218 0.074 Uiso 1 1 calc R . . . .
H23B H -0.6000 -0.2427 -0.2283 0.074 Uiso 1 1 calc R . . . .
C24 C -0.7655(2) -0.25642(18) -0.20618(19) 0.0584(6) Uani 1 1 d . . . . .
O25 O -0.79656(12) -0.30211(14) -0.11629(12) 0.0580(4) Uani 1 1 d . . . . .
O26 O -0.82220(17) -0.26134(18) -0.28198(15) 0.0834(6) Uani 1 1 d . . . . .
O27 O -0.04701(17) -0.6844(3) 0.16198(19) 0.1155(10) Uani 1 1 d . . . . .

loop_
_atom_site_aniso_label
_atom_site_aniso_U_11
_atom_site_aniso_U_22
_atom_site_aniso_U_33
_atom_site_aniso_U_23
_atom_site_aniso_U_13
_atom_site_aniso_U_12
C1 0.0443(10) 0.0558(10) 0.0391(10) -0.0035(8) 0.0000(8) 0.0072(9)
C2 0.0515(11) 0.0762(15) 0.0563(14) -0.0082(11) -0.0020(10) 0.0205(11)
C3 0.0480(11) 0.0795(15) 0.0636(15) -0.0017(13) -0.0097(11) 0.0167(11)
C4 0.0483(10) 0.0582(11) 0.0439(11) -0.0036(9) -0.0127(9) 0.0011(9)
C5 0.0441(9) 0.0424(9) 0.0341(10) 0.0012(7) -0.0033(7) -0.0041(8)
C6 0.0482(10) 0.0640(11) 0.0342(10) -0.0052(9) -0.0052(8) 0.0012(9)
C7 0.0509(11) 0.0684(13) 0.0329(11) -0.0082(9) -0.0015(8) 0.0099(10)
C8 0.0412(8) 0.0510(9) 0.0314(9) -0.0021(8) -0.0005(7) 0.0049(8)
C9 0.0408(8) 0.0406(8) 0.0319(9) -0.0004(7) 0.0006(7) 0.0020(7)
C10 0.0391(8) 0.0412(8) 0.0329(9) -0.0010(7) -0.0019(7) -0.0018(7)
C11 0.0525(10) 0.0545(10) 0.0308(9) -0.0026(8) -0.0011(8) 0.0123(9)
C12 0.0545(11) 0.0521(10) 0.0343(10) -0.0005(8) -0.0030(8) 0.0099(9)
C13 0.0442(9) 0.0481(9) 0.0375(10) -0.0015(8) -0.0051(8) 0.0066(8)
C14 0.0478(10) 0.0509(10) 0.0371(10) -0.0065(8) -0.0013(8) 0.0079(9)
C15 0.0667(13) 0.0797(15) 0.0452(13) -0.0120(11) -0.0012(10) 0.0289(13)
C16 0.0686(14) 0.0830(16) 0.0554(14) -0.0080(13) 0.0002(12) 0.0327(13)
C17 0.0488(10) 0.0567(11) 0.0474(12) -0.0021(9) -0.0094(9) 0.0135(9)
C18 0.0548(11) 0.0591(11) 0.0553(13) 0.0031(10) -0.0118(10) -0.0026(10)
C19 0.0541(11) 0.0442(10) 0.0483(11) 0.0010(9) -0.0095(9) -0.0057(8)
C20 0.0573(12) 0.1003(18) 0.0322(11) 0.0075(11) 0.0044(9) 0.0047(12)
C21 0.0629(14) 0.119(2) 0.0591(16) -0.0018(16) 0.0133(12) 0.0322(16)
C22 0.0645(13) 0.0472(10) 0.0715(16) -0.0052(11) -0.0140(12) 0.0090(10)
C23 0.0630(13) 0.0535(11) 0.0684(15) 0.0124(11) -0.0060(12) 0.0059(11)
C24 0.0627(13) 0.0569(11) 0.0557(14) 0.0071(10) -0.0099(11) 0.0108(10)
O25 0.0492(8) 0.0697(9) 0.0550(9) 0.0070(8) -0.0114(7) 0.0073(7)
O26 0.0851(12) 0.0975(14) 0.0677(12) 0.0193(10) -0.0286(10) -0.0069(11)
O27 0.0694(12) 0.187(3) 0.0901(15) -0.0321(17) -0.0302(11) 0.0626(16)

loop_
_atom_type_symbol
_atom_type_description
_atom_type_scat_dispersion_real
_atom_type_scat_dispersion_imag
_atom_type_scat_source
C C 0.0181 0.0091 'International Tables Vol C Tables 4.2.6.8 and 6.1.1.4'
H H 0.0000 0.0000 'International Tables Vol C Tables 4.2.6.8 and 6.1.1.4'
O O 0.0492 0.0322 'International Tables Vol C Tables 4.2.6.8 and 6.1.1.4'

loop_
_geom_angle_atom_site_label_1
_geom_angle_atom_site_label_2
_geom_angle_atom_site_label_3
_geom_angle
_geom_angle_site_symmetry_1
_geom_angle_site_symmetry_3
_geom_angle_publ_flag
H1A C1 H1B 107.6 . . ?
C2 C1 H1A 108.7 . . ?
C2 C1 H1B 108.7 . . ?
C2 C1 C10 114.13(18) . . ?
C10 C1 H1A 108.7 . . ?
C10 C1 H1B 108.7 . . ?
C1 C2 H2A 109.0 . . ?
C1 C2 H2B 109.0 . . ?
H2A C2 H2B 107.8 . . ?
C3 C2 C1 112.98(19) . . ?
C3 C2 H2A 109.0 . . ?
C3 C2 H2B 109.0 . . ?
C4 C3 C2 117.20(19) . . ?
O27 C3 C2 121.1(2) . . ?
O27 C3 C4 121.7(2) . . ?
C3 C4 H4 117.8 . . ?
C5 C4 C3 124.5(2) . . ?
C5 C4 H4 117.8 . . ?
C4 C5 C6 118.48(18) . . ?
C4 C5 C10 121.50(18) . . ?
C6 C5 C10 119.95(16) . . ?
C5 C6 H6 114.2 . . ?
C5 C6 C7 121.04(17) . . ?
C5 C6 C20 123.4(2) . . ?
C7 C6 H6 114.2 . . ?
C7 C6 C20 58.81(15) . . ?
C20 C6 H6 114.2 . . ?
C6 C7 H7 115.5 . . ?
C6 C7 C8 118.44(16) . . ?
C8 C7 H7 115.5 . . ?
C20 C7 C6 60.85(15) . . ?
C20 C7 H7 115.5 . . ?
C20 C7 C8 120.0(2) . . ?
C7 C8 H8 109.4 . . ?
C7 C8 C9 111.23(16) . . ?
C7 C8 C14 110.99(16) . . ?
C9 C8 H8 109.4 . . ?
C14 C8 H8 109.4 . . ?
C14 C8 C9 106.42(15) . . ?
C8 C9 H9 105.9 . . ?
C8 C9 C10 113.67(15) . . ?
C10 C9 H9 105.9 . . ?
C11 C9 C8 111.41(15) . . ?
C11 C9 H9 105.9 . . ?
C11 C9 C10 113.39(14) . . ?
C1 C10 C9 108.62(15) . . ?
C5 C10 C1 108.37(15) . . ?
C5 C10 C9 108.24(14) . . ?
C5 C10 C19 110.58(15) . . ?
C19 C10 C1 108.77(15) . . ?
C19 C10 C9 112.19(14) . . ?
C9 C11 H11A 109.0 . . ?
C9 C11 H11B 109.0 . . ?
H11A C11 H11B 107.8 . . ?
C12 C11 C9 112.81(16) . . ?
C12 C11 H11A 109.0 . . ?
C12 C11 H11B 109.0 . . ?
C11 C12 H12A 109.7 . . ?
C11 C12 H12B 109.7 . . ?
H12A C12 H12B 108.2 . . ?
C13 C12 C11 109.61(16) . . ?
C13 C12 H12A 109.7 . . ?
C13 C12 H12B 109.7 . . ?
C12 C13 C14 106.81(16) . . ?
C12 C13 C17 117.01(17) . . ?
C12 C13 C18 106.79(17) . . ?
C14 C13 C17 99.72(15) . . ?
C18 C13 C14 116.29(17) . . ?
C18 C13 C17 110.48(16) . . ?
C8 C14 C13 113.88(16) . . ?
C8 C14 H14 104.4 . . ?
C13 C14 H14 104.4 . . ?
C15 C14 C8 122.20(18) . . ?
C15 C14 C13 105.86(17) . . ?
C15 C14 H14 104.4 . . ?
C14 C15 H15 117.9 . . ?
C14 C15 C16 105.6(2) . . ?
C16 C15 H15 117.9 . . ?
C21 C15 C14 121.7(2) . . ?
C21 C15 H15 117.9 . . ?
C21 C15 C16 60.30(19) . . ?
C15 C16 H16 117.3 . . ?
C17 C16 C15 107.16(18) . . ?
C17 C16 H16 117.3 . . ?
C17 C16 C21 122.9(2) . . ?
C21 C16 C15 59.04(18) . . ?
C21 C16 H16 117.3 . . ?
C16 C17 C13 105.50(18) . . ?
C16 C17 C22 110.8(2) . . ?
C22 C17 C13 115.15(17) . . ?
O25 C17 C13 111.21(17) . . ?
O25 C17 C16 111.84(18) . . ?
O25 C17 C22 102.51(17) . . ?
C13 C18 H18A 109.5 . . ?
C13 C18 H18B 109.5 . . ?
C13 C18 H18C 109.5 . . ?
H18A C18 H18B 109.5 . . ?
H18A C18 H18C 109.5 . . ?
H18B C18 H18C 109.5 . . ?
C10 C19 H19A 109.5 . . ?
C10 C19 H19B 109.5 . . ?
C10 C19 H19C 109.5 . . ?
H19A C19 H19B 109.5 . . ?
H19A C19 H19C 109.5 . . ?
H19B C19 H19C 109.5 . . ?
C6 C20 H20A 117.7 . . ?
C6 C20 H20B 117.7 . . ?
C7 C20 C6 60.34(15) . . ?
C7 C20 H20A 117.7 . . ?
C7 C20 H20B 117.7 . . ?
H20A C20 H20B 114.9 . . ?
C15 C21 C16 60.67(19) . . ?
C15 C21 H21A 117.7 . . ?
C15 C21 H21B 117.7 . . ?
C16 C21 H21A 117.7 . . ?
C16 C21 H21B 117.7 . . ?
H21A C21 H21B 114.8 . . ?
C17 C22 H22A 110.9 . . ?
C17 C22 H22B 110.9 . . ?
H22A C22 H22B 109.0 . . ?
C23 C22 C17 104.09(19) . . ?
C23 C22 H22A 110.9 . . ?
C23 C22 H22B 110.9 . . ?
C22 C23 H23A 111.0 . . ?
C22 C23 H23B 111.0 . . ?
H23A C23 H23B 109.0 . . ?
C24 C23 C22 103.6(2) . . ?
C24 C23 H23A 111.0 . . ?
C24 C23 H23B 111.0 . . ?
O25 C24 C23 110.5(2) . . ?
O26 C24 C23 128.5(2) . . ?
O26 C24 O25 121.0(2) . . ?
C24 O25 C17 111.00(17) . . ?

loop_
_geom_bond_atom_site_label_1
_geom_bond_atom_site_label_2
_geom_bond_distance
_geom_bond_site_symmetry_2
_geom_bond_publ_flag
C1 H1A 0.9700 . ?
C1 H1B 0.9700 . ?
C1 C2 1.519(3) . ?
C1 C10 1.538(3) . ?
C2 H2A 0.9700 . ?
C2 H2B 0.9700 . ?
C2 C3 1.484(3) . ?
C3 C4 1.451(3) . ?
C3 O27 1.218(3) . ?
C4 H4 0.9300 . ?
C4 C5 1.347(3) . ?
C5 C6 1.472(3) . ?
C5 C10 1.521(2) . ?
C6 H6 0.9800 . ?
C6 C7 1.513(3) . ?
C6 C20 1.520(3) . ?
C7 H7 0.9800 . ?
C7 C8 1.521(3) . ?
C7 C20 1.489(4) . ?
C8 H8 0.9800 . ?
C8 C9 1.546(3) . ?
C8 C14 1.533(3) . ?
C9 H9 0.9800 . ?
C9 C10 1.551(2) . ?
C9 C11 1.536(3) . ?
C10 C19 1.538(3) . ?
C11 H11A 0.9700 . ?
C11 H11B 0.9700 . ?
C11 C12 1.532(3) . ?
C12 H12A 0.9700 . ?
C12 H12B 0.9700 . ?
C12 C13 1.532(3) . ?
C13 C14 1.548(3) . ?
C13 C17 1.556(3) . ?
C13 C18 1.548(3) . ?
C14 H14 0.9800 . ?
C14 C15 1.520(3) . ?
C15 H15 0.9800 . ?
C15 C16 1.521(3) . ?
C15 C21 1.496(4) . ?
C16 H16 0.9800 . ?
C16 C17 1.499(3) . ?
C16 C21 1.515(4) . ?
C17 C22 1.536(3) . ?
C17 O25 1.471(3) . ?
C18 H18A 0.9600 . ?
C18 H18B 0.9600 . ?
C18 H18C 0.9600 . ?
C19 H19A 0.9600 . ?
C19 H19B 0.9600 . ?
C19 H19C 0.9600 . ?
C20 H20A 0.9700 . ?
C20 H20B 0.9700 . ?
C21 H21A 0.9700 . ?
C21 H21B 0.9700 . ?
C22 H22A 0.9700 . ?
C22 H22B 0.9700 . ?
C22 C23 1.512(4) . ?
C23 H23A 0.9700 . ?
C23 H23B 0.9700 . ?
C23 C24 1.490(4) . ?
C24 O25 1.349(3) . ?
C24 O26 1.200(3) . ?
